data_4020194
loop_
_publ_author_name
'Perumal Rajakumar'
'Manickam Dhanasekaran'
'Subramaniyan Selvam'
'Paduthapillai Gopal Aravindan'
'Devadasan Velmurugan'

_journal_name_full 'Journal of Organic Chemistry'
_journal_page_first 3267
_journal_page_last 3270
_journal_paper_doi 10.1021/jo047922v
_journal_volume 70
_journal_year 2005
_chemical_formula_moiety 'C37 H30 O2 S2'
_chemical_formula_sum 'C37 H30 O2 S2'
_chemical_formula_weight 570.73
_chemical_name_common thiacyclophanes
_space_group_IT_number 4
_symmetry_cell_setting monoclinic
_symmetry_space_group_name_Hall 'P 2yb'
_symmetry_space_group_name_H-M 'P 1 21 1'
_cell_angle_alpha 90.00
_cell_angle_beta 97.854(2)
_cell_angle_gamma 90.00
_cell_formula_units_Z 4
_cell_length_a 15.6234(13)
_cell_length_b 10.6788(9)
_cell_length_c 18.9084(16)
_cell_measurement_temperature 293(2)
_cell_volume 3125.1(5)
_diffrn_ambient_temperature 293(2)
_exptl_crystal_density_diffrn 1.213
_cod_original_sg_symbol_H-M 'P 21'
_cod_database_code 4020194

loop_
_symmetry_equiv_pos_as_xyz
'x, y, z'
'-x, y+1/2, -z'

loop_
_atom_site_label
_atom_site_type_symbol
_atom_site_fract_x
_atom_site_fract_y
_atom_site_fract_z
_atom_site_U_iso_or_equiv
_atom_site_adp_type
_atom_site_occupancy
_atom_site_calc_flag
_atom_site_refinement_flags
_atom_site_disorder_assembly
_atom_site_disorder_group
C1A C 0.2514(3) 0.8204(5) 0.0316(3) 0.0465(12) Uani 1 d . . .
C2A C 0.2203(4) 0.9372(5) 0.0544(3) 0.0597(14) Uani 1 d . . .
H2A H 0.2328 1.0112 0.0319 0.072 Uiso 1 calc R . .
C3A C 0.1726(4) 0.9401(6) 0.1089(4) 0.0680(17) Uani 1 d . . .
H3A H 0.1516 1.0166 0.1226 0.082 Uiso 1 calc R . .
C4A C 0.1539(3) 0.8336(6) 0.1449(4) 0.0607(15) Uani 1 d . . .
C5A C 0.1055(5) 0.8350(8) 0.2032(4) 0.081(2) Uani 1 d . . .
H5A H 0.0862 0.9113 0.2188 0.097 Uiso 1 calc R . .
C6A C 0.0874(5) 0.7330(9) 0.2352(5) 0.091(2) Uani 1 d . . .
H6A H 0.0555 0.7380 0.2732 0.110 Uiso 1 calc R . .
C7A C 0.1150(5) 0.6138(8) 0.2138(4) 0.081(2) Uani 1 d . . .
H7A H 0.1021 0.5416 0.2377 0.097 Uiso 1 calc R . .
C8A C 0.1609(4) 0.6077(7) 0.1576(3) 0.0644(15) Uani 1 d . . .
H8A H 0.1790 0.5300 0.1431 0.077 Uiso 1 calc R . .
C9A C 0.1815(3) 0.7144(5) 0.1213(3) 0.0472(11) Uani 1 d . . .
C10A C 0.2317(3) 0.7109(5) 0.0639(3) 0.0440(11) Uani 1 d . . .
C11A C 0.2649(3) 0.5887(4) 0.0392(3) 0.0436(11) Uani 1 d . . .
C12A C 0.2220(4) 0.5303(5) -0.0241(3) 0.0481(11) Uani 1 d . . .
C13A C 0.1483(4) 0.5807(6) -0.0641(3) 0.0655(15) Uani 1 d . . .
H13A H 0.1247 0.6547 -0.0494 0.079 Uiso 1 calc R . .
C14A C 0.1106(5) 0.5227(6) -0.1243(3) 0.078(2) Uani 1 d . . .
H14A H 0.0619 0.5576 -0.1508 0.094 Uiso 1 calc R . .
C15A C 0.1446(6) 0.4113(7) -0.1464(4) 0.090(2) Uani 1 d . . .
H15A H 0.1181 0.3726 -0.1878 0.108 Uiso 1 calc R . .
C16A C 0.2119(6) 0.3603(6) -0.1109(4) 0.080(2) Uani 1 d . . .
H16A H 0.2325 0.2855 -0.1272 0.096 Uiso 1 calc R . .
C17A C 0.2561(4) 0.4156(5) -0.0467(3) 0.0587(14) Uani 1 d . . .
C18A C 0.3296(4) 0.3638(5) -0.0055(3) 0.0600(15) Uani 1 d . . .
H18A H 0.3511 0.2879 -0.0195 0.072 Uiso 1 calc R . .
C19A C 0.3692(4) 0.4200(5) 0.0528(3) 0.0504(12) Uani 1 d . . .
H19A H 0.4179 0.3835 0.0785 0.060 Uiso 1 calc R . .
C20A C 0.3378(3) 0.5338(5) 0.0757(3) 0.0459(11) Uani 1 d . . .
C21A C 0.4526(3) 0.5530(5) 0.1735(3) 0.0516(12) Uani 1 d . . .
H21A H 0.4955 0.5407 0.1415 0.062 Uiso 1 calc R . .
H21B H 0.4430 0.4737 0.1961 0.062 Uiso 1 calc R . .
C22A C 0.4837(3) 0.6499(5) 0.2293(3) 0.0471(12) Uani 1 d . . .
C23A C 0.5710(4) 0.6637(6) 0.2521(4) 0.0693(17) Uani 1 d . . .
H23A H 0.6104 0.6121 0.2336 0.083 Uiso 1 calc R . .
C24A C 0.6004(4) 0.7536(7) 0.3022(4) 0.0698(17) Uani 1 d . . .
H24A H 0.6595 0.7625 0.3163 0.084 Uiso 1 calc R . .
C25A C 0.5441(4) 0.8300(6) 0.3317(3) 0.0603(14) Uani 1 d . . .
C26A C 0.4572(4) 0.8125(6) 0.3093(3) 0.0609(14) Uani 1 d . . .
H26A H 0.4176 0.8622 0.3289 0.073 Uiso 1 calc R . .
C27A C 0.4270(3) 0.7241(6) 0.2592(3) 0.0556(13) Uani 1 d . . .
H27A H 0.3679 0.7149 0.2455 0.067 Uiso 1 calc R . .
C28A C 0.5755(5) 0.9290(7) 0.3847(4) 0.0762(19) Uani 1 d . . .
H28A H 0.6135 0.8907 0.4235 0.091 Uiso 1 calc R . .
H28B H 0.5264 0.9633 0.4044 0.091 Uiso 1 calc R . .
C29A C 0.5475(4) 1.1269(6) 0.2851(3) 0.0631(15) Uani 1 d . . .
H29A H 0.5125 1.0618 0.2597 0.076 Uiso 1 calc R . .
H29B H 0.5104 1.1778 0.3107 0.076 Uiso 1 calc R . .
C30A C 0.6269(4) 1.1017(6) 0.1644(3) 0.0637(15) Uani 1 d . . .
H30A H 0.6716 1.1342 0.1385 0.076 Uiso 1 calc R . .
H30B H 0.6513 1.0320 0.1933 0.076 Uiso 1 calc R . .
C31A C 0.5526(3) 1.0542(5) 0.1112(3) 0.0486(12) Uani 1 d . . .
C32A C 0.5220(4) 1.1211(5) 0.0514(3) 0.0522(13) Uani 1 d . . .
H32A H 0.5471 1.1978 0.0433 0.063 Uiso 1 calc R . .
C33A C 0.4547(4) 1.0769(4) 0.0028(3) 0.0484(12) Uani 1 d . . .
H33A H 0.4354 1.1235 -0.0378 0.058 Uiso 1 calc R . .
C34A C 0.4160(3) 0.9639(5) 0.0141(2) 0.0450(11) Uani 1 d . . .
C35A C 0.4459(4) 0.8960(5) 0.0743(3) 0.0486(12) Uani 1 d . . .
H35A H 0.4205 0.8195 0.0824 0.058 Uiso 1 calc R . .
C36A C 0.5134(3) 0.9404(5) 0.1230(3) 0.0494(12) Uani 1 d . . .
H36A H 0.5326 0.8940 0.1637 0.059 Uiso 1 calc R . .
C37A C 0.3448(4) 0.9177(5) -0.0424(3) 0.0530(13) Uani 1 d . . .
H37A H 0.3033 0.9847 -0.0537 0.064 Uiso 1 calc R . .
H37B H 0.3697 0.8987 -0.0854 0.064 Uiso 1 calc R . .
O1A O 0.3006(2) 0.8104(3) -0.02242(18) 0.0492(8) Uani 1 d . . .
O2A O 0.3754(3) 0.5970(4) 0.1354(2) 0.0616(10) Uani 1 d . . .
S1A S 0.63307(11) 1.05677(18) 0.34769(9) 0.0725(5) Uani 1 d . . .
S2A S 0.59584(10) 1.22280(15) 0.22264(9) 0.0659(4) Uani 1 d . . .
C1B C 0.1973(3) 0.0384(5) 0.4371(3) 0.0511(12) Uani 1 d . . .
C2B C 0.1932(4) -0.0754(6) 0.4732(4) 0.0625(15) Uani 1 d . . .
H2B H 0.1422 -0.1216 0.4672 0.075 Uiso 1 calc R . .
C3B C 0.2628(4) -0.1185(6) 0.5168(4) 0.0664(16) Uani 1 d . . .
H3B H 0.2587 -0.1934 0.5413 0.080 Uiso 1 calc R . .
C4B C 0.3410(4) -0.0526(6) 0.5258(3) 0.0575(14) Uani 1 d . . .
C5B C 0.4155(5) -0.0961(7) 0.5714(4) 0.081(2) Uani 1 d . . .
H5B H 0.4129 -0.1725 0.5947 0.097 Uiso 1 calc R . .
C6B C 0.4885(5) -0.0302(8) 0.5816(4) 0.087(2) Uani 1 d . . .
H6B H 0.5352 -0.0590 0.6132 0.105 Uiso 1 calc R . .
C7B C 0.4949(4) 0.0823(7) 0.5448(4) 0.0757(19) Uani 1 d . . .
H7B H 0.5466 0.1267 0.5511 0.091 Uiso 1 calc R . .
C8B C 0.4248(4) 0.1282(6) 0.4989(3) 0.0582(14) Uani 1 d . . .
H8B H 0.4297 0.2028 0.4743 0.070 Uiso 1 calc R . .
C9B C 0.3469(3) 0.0621(5) 0.4899(2) 0.0449(11) Uani 1 d . . .
C10B C 0.2726(3) 0.1071(5) 0.4444(3) 0.0421(10) Uani 1 d . . .
C11B C 0.2761(3) 0.2201(5) 0.3991(3) 0.0463(11) Uani 1 d . . .
C12B C 0.2946(3) 0.2063(5) 0.3281(3) 0.0475(11) Uani 1 d . . .
C13B C 0.3106(4) 0.0889(6) 0.2991(3) 0.0564(13) Uani 1 d . . .
H13B H 0.3113 0.0176 0.3275 0.068 Uiso 1 calc R . .
C14B C 0.3254(4) 0.0780(7) 0.2294(3) 0.0715(17) Uani 1 d . . .
H14B H 0.3354 -0.0009 0.2115 0.086 Uiso 1 calc R . .
C15B C 0.3257(5) 0.1798(9) 0.1855(4) 0.082(2) Uani 1 d . . .
H15B H 0.3357 0.1701 0.1385 0.098 Uiso 1 calc R . .
C16B C 0.3111(5) 0.2960(8) 0.2119(4) 0.080(2) Uani 1 d . . .
H16B H 0.3115 0.3652 0.1821 0.096 Uiso 1 calc R . .
C17B C 0.2954(3) 0.3143(6) 0.2833(3) 0.0593(15) Uani 1 d . . .
C18B C 0.2797(4) 0.4303(6) 0.3124(4) 0.0679(18) Uani 1 d . . .
H18B H 0.2826 0.5016 0.2846 0.081 Uiso 1 calc R . .
C19B C 0.2604(4) 0.4433(6) 0.3798(4) 0.0609(15) Uani 1 d . . .
H19B H 0.2494 0.5222 0.3973 0.073 Uiso 1 calc R . .
C20B C 0.2570(3) 0.3371(5) 0.4229(3) 0.0464(11) Uani 1 d . . .
C21B C 0.2024(4) 0.4552(6) 0.5151(3) 0.0636(15) Uani 1 d . . .
H21C H 0.2433 0.5214 0.5091 0.076 Uiso 1 calc R . .
H21D H 0.1993 0.4476 0.5658 0.076 Uiso 1 calc R . .
C22B C 0.1157(3) 0.4939(5) 0.4786(3) 0.0444(11) Uani 1 d . . .
C23B C 0.0873(4) 0.6152(5) 0.4872(3) 0.0555(13) Uani 1 d . . .
H23B H 0.1236 0.6717 0.5140 0.067 Uiso 1 calc R . .
C24B C 0.0059(4) 0.6542(5) 0.4568(3) 0.0599(15) Uani 1 d . . .
H24B H -0.0105 0.7370 0.4620 0.072 Uiso 1 calc R . .
C25B C -0.0510(3) 0.5722(5) 0.4192(3) 0.0508(12) Uani 1 d . . .
C26B C -0.0236(4) 0.4505(5) 0.4099(3) 0.0486(12) Uani 1 d . . .
H26B H -0.0610 0.3940 0.3843 0.058 Uiso 1 calc R . .
C27B C 0.0586(4) 0.4117(5) 0.4383(3) 0.0502(12) Uani 1 d . . .
H27B H 0.0760 0.3302 0.4305 0.060 Uiso 1 calc R . .
C28B C -0.1402(4) 0.6123(7) 0.3892(3) 0.0639(15) Uani 1 d . . .
H28C H -0.1649 0.6600 0.4251 0.077 Uiso 1 calc R . .
H28D H -0.1757 0.5385 0.3782 0.077 Uiso 1 calc R . .
C29B C -0.1198(4) 0.5872(6) 0.2478(3) 0.0613(15) Uani 1 d . . .
H29C H -0.0710 0.5374 0.2691 0.074 Uiso 1 calc R . .
H29D H -0.1049 0.6252 0.2045 0.074 Uiso 1 calc R . .
C30B C -0.1679(5) 0.3578(7) 0.1843(4) 0.085(2) Uani 1 d . . .
H30C H -0.2146 0.3073 0.1601 0.102 Uiso 1 calc R . .
H30D H -0.1355 0.3906 0.1481 0.102 Uiso 1 calc R . .
C31B C -0.1095(4) 0.2746(6) 0.2331(3) 0.0644(16) Uani 1 d . . .
C32B C -0.1432(4) 0.1890(7) 0.2770(4) 0.0720(18) Uani 1 d . . .
H32B H -0.2028 0.1855 0.2768 0.086 Uiso 1 calc R . .
C33B C -0.0923(4) 0.1110(7) 0.3199(3) 0.0641(15) Uani 1 d . . .
H33B H -0.1175 0.0538 0.3479 0.077 Uiso 1 calc R . .
C34B C -0.0016(3) 0.1139(5) 0.3234(3) 0.0497(12) Uani 1 d . . .
C35B C 0.0320(3) 0.1993(5) 0.2807(3) 0.0543(13) Uani 1 d . . .
H35B H 0.0916 0.2039 0.2818 0.065 Uiso 1 calc R . .
C36B C -0.0205(4) 0.2794(5) 0.2357(3) 0.0579(14) Uani 1 d . . .
H36B H 0.0043 0.3363 0.2073 0.069 Uiso 1 calc R . .
C37B C 0.0538(3) 0.0282(5) 0.3727(3) 0.0515(12) Uani 1 d . . .
H37C H 0.0239 0.0035 0.4121 0.062 Uiso 1 calc R . .
H37D H 0.0676 -0.0466 0.3474 0.062 Uiso 1 calc R . .
O1B O 0.2348(2) 0.3416(4) 0.4909(2) 0.0568(9) Uani 1 d . . .
O2B O 0.1294(3) 0.0939(4) 0.3979(3) 0.0789(14) Uani 1 d . . .
S1B S -0.14303(10) 0.70694(14) 0.30913(8) 0.0642(4) Uani 1 d . . .
S2B S -0.21430(11) 0.4879(2) 0.22669(12) 0.0875(6) Uani 1 d . . .

loop_
_atom_site_aniso_label
_atom_site_aniso_U_11
_atom_site_aniso_U_22
_atom_site_aniso_U_33
_atom_site_aniso_U_23
_atom_site_aniso_U_13
_atom_site_aniso_U_12
C1A 0.033(2) 0.047(3) 0.055(3) -0.011(2) -0.009(2) 0.004(2)
C2A 0.056(3) 0.041(3) 0.081(4) -0.010(3) 0.004(3) 0.007(2)
C3A 0.061(4) 0.050(3) 0.094(5) -0.025(3) 0.017(3) 0.018(3)
C4A 0.038(3) 0.065(4) 0.079(4) -0.025(3) 0.006(3) 0.005(3)
C5A 0.064(4) 0.091(5) 0.092(5) -0.025(4) 0.030(4) 0.011(4)
C6A 0.074(5) 0.110(6) 0.099(5) -0.034(5) 0.044(4) -0.005(5)
C7A 0.075(5) 0.091(5) 0.081(4) -0.001(4) 0.026(4) -0.011(4)
C8A 0.055(3) 0.073(4) 0.067(4) -0.008(3) 0.016(3) 0.002(3)
C9A 0.036(2) 0.054(3) 0.049(3) -0.013(2) -0.002(2) 0.006(2)
C10A 0.039(2) 0.043(2) 0.047(3) -0.014(2) -0.007(2) 0.009(2)
C11A 0.051(3) 0.040(2) 0.041(2) 0.000(2) 0.010(2) 0.004(2)
C12A 0.063(3) 0.041(2) 0.041(2) -0.003(2) 0.009(2) -0.005(2)
C13A 0.073(4) 0.048(3) 0.071(4) -0.004(3) -0.006(3) -0.003(3)
C14A 0.109(5) 0.056(4) 0.059(3) -0.010(3) -0.025(4) -0.008(3)
C15A 0.131(7) 0.073(5) 0.058(4) -0.028(3) -0.015(4) -0.011(5)
C16A 0.110(6) 0.057(4) 0.072(4) -0.028(3) 0.006(4) 0.000(4)
C17A 0.078(4) 0.043(3) 0.060(3) -0.010(2) 0.025(3) 0.000(3)
C18A 0.079(4) 0.041(3) 0.066(4) -0.010(3) 0.029(3) 0.010(3)
C19A 0.054(3) 0.044(3) 0.057(3) 0.010(2) 0.020(2) 0.013(2)
C20A 0.044(3) 0.045(3) 0.051(3) 0.001(2) 0.013(2) 0.000(2)
C21A 0.047(3) 0.046(3) 0.061(3) 0.012(2) 0.006(2) 0.007(2)
C22A 0.038(2) 0.051(3) 0.050(3) 0.016(2) -0.001(2) -0.001(2)
C23A 0.048(3) 0.075(4) 0.082(4) 0.001(3) -0.001(3) 0.017(3)
C24A 0.041(3) 0.086(5) 0.076(4) -0.006(3) -0.011(3) 0.000(3)
C25A 0.054(3) 0.070(4) 0.053(3) 0.011(3) -0.008(3) -0.005(3)
C26A 0.054(3) 0.067(4) 0.061(3) -0.001(3) 0.006(3) 0.007(3)
C27A 0.039(3) 0.063(3) 0.063(3) -0.001(3) 0.001(2) 0.000(3)
C28A 0.071(4) 0.090(5) 0.062(4) -0.004(4) -0.011(3) -0.011(4)
C29A 0.053(3) 0.071(4) 0.061(3) -0.007(3) -0.003(3) 0.003(3)
C30A 0.051(3) 0.067(4) 0.073(4) -0.013(3) 0.010(3) -0.014(3)
C31A 0.042(3) 0.053(3) 0.054(3) -0.009(2) 0.018(2) -0.006(2)
C32A 0.060(3) 0.043(3) 0.057(3) -0.002(2) 0.018(3) -0.006(2)
C33A 0.065(3) 0.038(2) 0.043(3) 0.004(2) 0.015(2) 0.008(2)
C34A 0.052(3) 0.044(3) 0.039(2) -0.003(2) 0.005(2) 0.008(2)
C35A 0.053(3) 0.043(3) 0.049(3) 0.005(2) 0.002(2) -0.007(2)
C36A 0.057(3) 0.052(3) 0.039(2) 0.006(2) 0.005(2) 0.002(2)
C37A 0.064(3) 0.048(3) 0.045(3) 0.001(2) 0.000(2) 0.006(2)
O1A 0.057(2) 0.0431(18) 0.0458(19) -0.0077(15) 0.0028(16) 0.0012(16)
O2A 0.055(2) 0.056(2) 0.067(2) -0.0123(19) -0.0126(19) 0.0158(18)
S1A 0.0598(9) 0.0837(11) 0.0663(9) -0.0036(8) -0.0194(7) -0.0117(8)
S2A 0.0663(9) 0.0593(8) 0.0688(9) -0.0111(7) -0.0024(7) -0.0090(7)
C1B 0.045(3) 0.052(3) 0.056(3) 0.017(2) 0.004(2) 0.007(2)
C2B 0.054(3) 0.052(3) 0.082(4) 0.022(3) 0.012(3) -0.001(3)
C3B 0.068(4) 0.055(3) 0.074(4) 0.025(3) 0.002(3) 0.007(3)
C4B 0.061(3) 0.062(3) 0.044(3) 0.011(2) -0.011(2) 0.020(3)
C5B 0.085(5) 0.067(4) 0.086(5) 0.018(4) -0.004(4) 0.018(4)
C6B 0.075(5) 0.096(5) 0.080(5) 0.008(4) -0.030(4) 0.026(4)
C7B 0.045(3) 0.091(5) 0.084(4) -0.020(4) -0.015(3) 0.008(3)
C8B 0.047(3) 0.067(3) 0.057(3) -0.001(3) -0.005(2) 0.010(3)
C9B 0.043(3) 0.050(3) 0.041(2) -0.002(2) 0.003(2) 0.011(2)
C10B 0.039(2) 0.042(2) 0.045(3) 0.006(2) 0.005(2) 0.006(2)
C11B 0.035(2) 0.052(3) 0.050(3) 0.018(2) 0.000(2) 0.000(2)
C12B 0.029(2) 0.062(3) 0.050(3) 0.014(2) -0.0001(19) -0.003(2)
C13B 0.050(3) 0.064(3) 0.056(3) 0.002(3) 0.008(2) 0.005(3)
C14B 0.064(4) 0.087(5) 0.064(4) -0.001(3) 0.012(3) 0.001(3)
C15B 0.082(5) 0.116(6) 0.050(4) 0.014(4) 0.018(3) -0.011(4)
C16B 0.076(4) 0.108(6) 0.058(4) 0.038(4) 0.012(3) -0.019(4)
C17B 0.037(3) 0.072(4) 0.069(4) 0.026(3) 0.004(2) -0.005(3)
C18B 0.054(3) 0.062(4) 0.086(5) 0.038(3) 0.003(3) -0.010(3)
C19B 0.050(3) 0.048(3) 0.083(4) 0.012(3) 0.005(3) -0.001(3)
C20B 0.037(2) 0.049(3) 0.051(3) 0.011(2) 0.002(2) 0.005(2)
C21B 0.063(4) 0.061(3) 0.062(3) -0.008(3) -0.005(3) 0.007(3)
C22B 0.052(3) 0.042(2) 0.040(2) 0.000(2) 0.006(2) 0.001(2)
C23B 0.072(4) 0.039(2) 0.053(3) -0.001(2) 0.001(3) -0.006(2)
C24B 0.081(4) 0.039(3) 0.061(3) -0.001(2) 0.015(3) 0.009(3)
C25B 0.051(3) 0.059(3) 0.045(3) 0.009(2) 0.014(2) 0.012(2)
C26B 0.056(3) 0.050(3) 0.039(2) 0.001(2) 0.004(2) -0.004(2)
C27B 0.061(3) 0.039(2) 0.052(3) -0.002(2) 0.013(2) 0.003(2)
C28B 0.062(4) 0.074(4) 0.059(3) 0.016(3) 0.020(3) 0.012(3)
C29B 0.064(3) 0.065(3) 0.054(3) 0.012(3) 0.001(3) 0.019(3)
C30B 0.073(4) 0.088(5) 0.082(5) -0.022(4) -0.037(4) 0.022(4)
C31B 0.058(4) 0.071(4) 0.055(3) -0.014(3) -0.023(3) 0.014(3)
C32B 0.046(3) 0.096(5) 0.068(4) -0.011(4) -0.015(3) -0.006(3)
C33B 0.046(3) 0.083(4) 0.060(3) -0.006(3) -0.007(3) -0.012(3)
C34B 0.047(3) 0.048(3) 0.052(3) -0.008(2) -0.002(2) -0.005(2)
C35B 0.042(3) 0.059(3) 0.060(3) -0.005(3) -0.001(2) -0.001(2)
C36B 0.056(3) 0.055(3) 0.059(3) 0.005(3) -0.006(3) -0.003(3)
C37B 0.050(3) 0.049(3) 0.054(3) 0.003(2) 0.003(2) -0.004(2)
O1B 0.057(2) 0.053(2) 0.058(2) 0.0055(17) -0.0005(17) 0.0130(18)
O2B 0.047(2) 0.063(2) 0.119(4) 0.041(3) -0.019(2) -0.0120(19)
S1B 0.0691(9) 0.0582(8) 0.0651(9) 0.0145(7) 0.0087(7) 0.0216(7)
S2B 0.0518(9) 0.0890(12) 0.1125(15) -0.0141(11) -0.0217(9) 0.0207(9)

loop_
_geom_bond_atom_site_label_1
_geom_bond_atom_site_label_2
_geom_bond_distance
_geom_bond_site_symmetry_2
_geom_bond_publ_flag
C1A O1A 1.364(7) . ?
C1A C10A 1.373(8) . ?
C1A C2A 1.427(7) . ?
C2A C3A 1.353(9) . ?
C2A H2A 0.9300 . ?
C3A C4A 1.377(10) . ?
C3A H3A 0.9300 . ?
C4A C5A 1.419(10) . ?
C4A C9A 1.434(8) . ?
C5A C6A 1.296(12) . ?
C5A H5A 0.9300 . ?
C6A C7A 1.420(11) . ?
C6A H6A 0.9300 . ?
C7A C8A 1.363(9) . ?
C7A H7A 0.9300 . ?
C8A C9A 1.390(9) . ?
C8A H8A 0.9300 . ?
C9A C10A 1.425(7) . ?
C10A C11A 1.503(7) . ?
C11A C20A 1.379(7) . ?
C11A C12A 1.432(7) . ?
C12A C13A 1.397(8) . ?
C12A C17A 1.425(7) . ?
C13A C14A 1.356(8) . ?
C13A H13A 0.9300 . ?
C14A C15A 1.391(11) . ?
C14A H14A 0.9300 . ?
C15A C16A 1.289(11) . ?
C15A H15A 0.9300 . ?
C16A C17A 1.439(9) . ?
C16A H16A 0.9300 . ?
C17A C18A 1.409(9) . ?
C18A C19A 1.331(8) . ?
C18A H18A 0.9300 . ?
C19A C20A 1.402(7) . ?
C19A H19A 0.9300 . ?
C20A O2A 1.376(6) . ?
C21A O2A 1.399(6) . ?
C21A C22A 1.509(8) . ?
C21A H21A 0.9700 . ?
C21A H21B 0.9700 . ?
C22A C27A 1.367(8) . ?
C22A C23A 1.382(8) . ?
C23A C24A 1.383(9) . ?
C23A H23A 0.9300 . ?
C24A C25A 1.373(9) . ?
C24A H24A 0.9300 . ?
C25A C26A 1.377(8) . ?
C25A C28A 1.492(9) . ?
C26A C27A 1.375(8) . ?
C26A H26A 0.9300 . ?
C27A H27A 0.9300 . ?
C28A S1A 1.826(8) . ?
C28A H28A 0.9700 . ?
C28A H28B 0.9700 . ?
C29A S2A 1.804(7) . ?
C29A S1A 1.822(6) . ?
C29A H29A 0.9700 . ?
C29A H29B 0.9700 . ?
C30A C31A 1.516(8) . ?
C30A S2A 1.808(6) . ?
C30A H30A 0.9700 . ?
C30A H30B 0.9700 . ?
C31A C32A 1.367(8) . ?
C31A C36A 1.392(8) . ?
C32A C33A 1.382(8) . ?
C32A H32A 0.9300 . ?
C33A C34A 1.380(7) . ?
C33A H33A 0.9300 . ?
C34A C35A 1.375(7) . ?
C34A C37A 1.516(7) . ?
C35A C36A 1.386(7) . ?
C35A H35A 0.9300 . ?
C36A H36A 0.9300 . ?
C37A O1A 1.415(7) . ?
C37A H37A 0.9700 . ?
C37A H37B 0.9700 . ?
C1B O2B 1.346(6) . ?
C1B C10B 1.376(7) . ?
C1B C2B 1.400(8) . ?
C2B C3B 1.353(9) . ?
C2B H2B 0.9300 . ?
C3B C4B 1.401(9) . ?
C3B H3B 0.9300 . ?
C4B C9B 1.410(8) . ?
C4B C5B 1.429(9) . ?
C5B C6B 1.331(11) . ?
C5B H5B 0.9300 . ?
C6B C7B 1.399(12) . ?
C6B H6B 0.9300 . ?
C7B C8B 1.391(8) . ?
C7B H7B 0.9300 . ?
C8B C9B 1.396(8) . ?
C8B H8B 0.9300 . ?
C9B C10B 1.431(7) . ?
C10B C11B 1.484(7) . ?
C11B C20B 1.374(8) . ?
C11B C12B 1.420(7) . ?
C12B C13B 1.404(8) . ?
C12B C17B 1.432(8) . ?
C13B C14B 1.373(8) . ?
C13B H13B 0.9300 . ?
C14B C15B 1.367(10) . ?
C14B H14B 0.9300 . ?
C15B C16B 1.368(12) . ?
C15B H15B 0.9300 . ?
C16B C17B 1.418(10) . ?
C16B H16B 0.9300 . ?
C17B C18B 1.390(10) . ?
C18B C19B 1.357(9) . ?
C18B H18B 0.9300 . ?
C19B C20B 1.401(8) . ?
C19B H19B 0.9300 . ?
C20B O1B 1.379(7) . ?
C21B O1B 1.415(7) . ?
C21B C22B 1.491(8) . ?
C21B H21C 0.9700 . ?
C21B H21D 0.9700 . ?
C22B C23B 1.387(7) . ?
C22B C27B 1.400(7) . ?
C23B C24B 1.385(9) . ?
C23B H23B 0.9300 . ?
C24B C25B 1.375(8) . ?
C24B H24B 0.9300 . ?
C25B C26B 1.386(8) . ?
C25B C28B 1.493(8) . ?
C26B C27B 1.385(8) . ?
C26B H26B 0.9300 . ?
C27B H27B 0.9300 . ?
C28B S1B 1.816(6) . ?
C28B H28C 0.9700 . ?
C28B H28D 0.9700 . ?
C29B S1B 1.796(6) . ?
C29B S2B 1.818(7) . ?
C29B H29C 0.9700 . ?
C29B H29D 0.9700 . ?
C30B C31B 1.499(9) . ?
C30B S2B 1.804(7) . ?
C30B H30C 0.9700 . ?
C30B H30D 0.9700 . ?
C31B C32B 1.386(10) . ?
C31B C36B 1.386(9) . ?
C32B C33B 1.345(9) . ?
C32B H32B 0.9300 . ?
C33B C34B 1.410(8) . ?
C33B H33B 0.9300 . ?
C34B C35B 1.370(8) . ?
C34B C37B 1.494(7) . ?
C35B C36B 1.392(8) . ?
C35B H35B 0.9300 . ?
C36B H36B 0.9300 . ?
C37B O2B 1.400(7) . ?
C37B H37C 0.9700 . ?
C37B H37D 0.9700 . ?

loop_
_cod_related_entry_id
_cod_related_entry_database
_cod_related_entry_code
1 ChemSpider 9505527
